data_4032092
loop_
_publ_author_name
'Cai, Shangjun'
'Lin, Songyun'
'Yi, Xiangli'
'Xi, Chanjuan'

_publ_section_title
;
 Substrate-Controlled Transformation of Azobenzenes to Indazoles and
 Indoles via Rh(III)-Catalysis.
;
_journal_issue 1
_journal_name_full 'The Journal of organic chemistry'
_journal_page_first 512
_journal_page_last 520
_journal_paper_doi 10.1021/acs.joc.6b02548
_journal_volume 82
_journal_year 2017
_chemical_formula_sum 'C16 H12 F2 N2 O2'
_chemical_formula_weight 302.28
_chemical_name_systematic
; 
 ? 
;
_space_group_IT_number 19
_symmetry_cell_setting orthorhombic
_symmetry_space_group_name_Hall 'P 2ac 2ab'
_symmetry_space_group_name_H-M 'P 21 21 21'
_atom_sites_solution_hydrogens geom
_atom_sites_solution_primary direct
_atom_sites_solution_secondary difmap
_audit_creation_method SHELXL-97
_cell_angle_alpha 90.00
_cell_angle_beta 90.00
_cell_angle_gamma 90.00
_cell_formula_units_Z 4
_cell_length_a 7.6259(15)
_cell_length_b 10.430(2)
_cell_length_c 17.696(4)
_cell_measurement_reflns_used 4877
_cell_measurement_temperature 173(2)
_cell_measurement_theta_max 27.4774
_cell_measurement_theta_min 1.1507
_cell_volume 1407.5(5)
_computing_cell_refinement 'CrystalClear (Rigaku Inc., 2007)'
_computing_data_collection 'CrystalClear (Rigaku Inc., 2007)'
_computing_data_reduction 'CrystalClear (Rigaku Inc., 2007)'
_computing_molecular_graphics 'XP in Siemens SHELXTL (Sheldrick, 1994)'
_computing_publication_material 'SHELX97 (Sheldrick, 1997)'
_computing_structure_refinement 'SHELXL-97 (Sheldrick, 1997)'
_computing_structure_solution 'SHELXS-97 (Sheldrick, 1990)'
_diffrn_ambient_temperature 173(2)
_diffrn_measured_fraction_theta_full 0.997
_diffrn_measured_fraction_theta_max 0.997
_diffrn_measurement_device_type 'MM007-HF CCD(Saturn 724+)'
_diffrn_measurement_method '\w scans at fixed \c = 45\%'
_diffrn_radiation_monochromator Confocal
_diffrn_radiation_source 'rotating anode'
_diffrn_radiation_type MoK\a
_diffrn_radiation_wavelength 0.71073
_diffrn_reflns_av_R_equivalents 0.0358
_diffrn_reflns_av_sigmaI/netI 0.0249
_diffrn_reflns_limit_h_max 9
_diffrn_reflns_limit_h_min -9
_diffrn_reflns_limit_k_max 13
_diffrn_reflns_limit_k_min -13
_diffrn_reflns_limit_l_max 22
_diffrn_reflns_limit_l_min -22
_diffrn_reflns_number 12856
_diffrn_reflns_theta_full 27.48
_diffrn_reflns_theta_max 27.48
_diffrn_reflns_theta_min 2.30
_exptl_absorpt_coefficient_mu 0.113
_exptl_absorpt_correction_T_max 0.9862
_exptl_absorpt_correction_T_min 0.9697
_exptl_absorpt_correction_type multi-scan
_exptl_crystal_colour Colorless
_exptl_crystal_density_diffrn 1.427
_exptl_crystal_density_method 'not measured'
_exptl_crystal_description block
_exptl_crystal_F_000 624
_exptl_crystal_size_max 0.27
_exptl_crystal_size_mid 0.22
_exptl_crystal_size_min 0.12
_refine_diff_density_max 0.259
_refine_diff_density_min -0.124
_refine_diff_density_rms 0.039
_refine_ls_abs_structure_details 'Flack H D (1983), Acta Cryst. A39, 876-881'
_refine_ls_abs_structure_Flack 0.0(7)
_refine_ls_extinction_method none
_refine_ls_goodness_of_fit_ref 1.053
_refine_ls_hydrogen_treatment constr
_refine_ls_matrix_type full
_refine_ls_number_parameters 200
_refine_ls_number_reflns 3211
_refine_ls_number_restraints 0
_refine_ls_restrained_S_all 1.053
_refine_ls_R_factor_all 0.0374
_refine_ls_R_factor_gt 0.0369
_refine_ls_shift/su_max 0.001
_refine_ls_shift/su_mean 0.000
_refine_ls_structure_factor_coef Fsqd
_refine_ls_weighting_details 'calc w=1/[\s^2^(Fo^2^)+(0.0435P)^2^+0.2563P] where P=(Fo^2^+2Fc^2^)/3'
_refine_ls_weighting_scheme calc
_refine_ls_wR_factor_gt 0.0883
_refine_ls_wR_factor_ref 0.0887
_reflns_number_gt 3162
_reflns_number_total 3211
_reflns_threshold_expression >2sigma(I)
_cod_data_source_file jo6b02548_si_002.cif
_cod_data_source_block a
_cod_depositor_comments 'Adding full bibliography for 4032092.cif.'
_cod_original_sg_symbol_H-M P2(1)2(1)2(1)
_cod_database_code 4032092

loop_
_symmetry_equiv_pos_as_xyz
'x, y, z'
'-x+1/2, -y, z+1/2'
'-x, y+1/2, -z+1/2'
'x+1/2, -y+1/2, -z'

loop_
_atom_site_label
_atom_site_type_symbol
_atom_site_fract_x
_atom_site_fract_y
_atom_site_fract_z
_atom_site_U_iso_or_equiv
_atom_site_adp_type
_atom_site_occupancy
_atom_site_symmetry_multiplicity
_atom_site_calc_flag
_atom_site_refinement_flags
O1 O 0.02277(14) 0.58804(10) 0.05341(7) 0.0386(3) Uani 1 1 d .
F2 F 0.21301(17) 0.33275(11) 0.34829(5) 0.0564(3) Uani 1 1 d .
O2 O 0.27010(14) 0.70350(9) 0.04394(6) 0.0370(3) Uani 1 1 d .
N2 N 0.16632(16) 0.26361(10) 0.02533(6) 0.0276(3) Uani 1 1 d .
F1 F 0.12886(17) 0.27742(14) -0.28559(6) 0.0645(4) Uani 1 1 d .
C6 C 0.19624(18) 0.31380(13) 0.14477(8) 0.0284(3) Uani 1 1 d .
N1 N 0.10786(17) 0.15705(11) 0.06212(7) 0.0308(3) Uani 1 1 d .
C15 C 0.17974(19) 0.59522(12) 0.04860(7) 0.0278(3) Uani 1 1 d .
C1 C 0.12645(18) 0.18847(13) 0.13589(8) 0.0294(3) Uani 1 1 d .
C8 C 0.15679(18) 0.26621(13) -0.05553(8) 0.0284(3) Uani 1 1 d .
C9 C 0.0730(2) 0.36811(15) -0.09053(9) 0.0330(3) Uani 1 1 d .
H9 H 0.0226 0.4349 -0.0611 0.040 Uiso 1 1 calc R
C13 C 0.2290(2) 0.16656(15) -0.09699(9) 0.0354(3) Uani 1 1 d .
H13 H 0.2849 0.0968 -0.0723 0.042 Uiso 1 1 calc R
C14 C 0.30344(19) 0.48188(12) 0.04649(8) 0.0298(3) Uani 1 1 d .
H14A H 0.3470 0.4709 -0.0058 0.036 Uiso 1 1 calc R
H14B H 0.4057 0.5006 0.0791 0.036 Uiso 1 1 calc R
C7 C 0.22155(19) 0.35922(12) 0.07190(8) 0.0276(3) Uani 1 1 d .
C5 C 0.2266(2) 0.36566(15) 0.21756(9) 0.0347(3) Uani 1 1 d .
H5 H 0.2730 0.4493 0.2245 0.042 Uiso 1 1 calc R
C11 C 0.1366(2) 0.27359(19) -0.20865(9) 0.0424(4) Uani 1 1 d .
C10 C 0.0632(2) 0.37191(17) -0.16886(9) 0.0388(4) Uani 1 1 d .
H10 H 0.0070 0.4410 -0.1940 0.047 Uiso 1 1 calc R
C4 C 0.1855(2) 0.28891(17) 0.27666(8) 0.0393(4) Uani 1 1 d .
C2 C 0.0841(2) 0.11274(15) 0.19981(9) 0.0367(3) Uani 1 1 d .
H2 H 0.0362 0.0292 0.1944 0.044 Uiso 1 1 calc R
C16 C 0.1702(3) 0.82136(15) 0.04320(13) 0.0534(5) Uani 1 1 d .
H16A H 0.0937 0.8227 -0.0013 0.080 Uiso 1 1 calc R
H16B H 0.2505 0.8946 0.0413 0.080 Uiso 1 1 calc R
H16C H 0.0985 0.8266 0.0891 0.080 Uiso 1 1 calc R
C12 C 0.2181(2) 0.17069(17) -0.17529(9) 0.0432(4) Uani 1 1 d .
H12 H 0.2661 0.1037 -0.2052 0.052 Uiso 1 1 calc R
C3 C 0.1148(2) 0.16453(16) 0.26974(9) 0.0404(4) Uani 1 1 d .
H3 H 0.0883 0.1163 0.3138 0.048 Uiso 1 1 calc R

loop_
_atom_site_aniso_label
_atom_site_aniso_U_11
_atom_site_aniso_U_22
_atom_site_aniso_U_33
_atom_site_aniso_U_23
_atom_site_aniso_U_13
_atom_site_aniso_U_12
O1 0.0289(6) 0.0294(5) 0.0574(7) 0.0015(5) 0.0052(5) 0.0025(4)
F2 0.0729(8) 0.0641(7) 0.0323(5) -0.0078(4) 0.0017(5) -0.0019(6)
O2 0.0348(6) 0.0222(4) 0.0539(6) 0.0026(4) 0.0038(5) 0.0002(4)
N2 0.0296(7) 0.0228(5) 0.0306(6) 0.0007(4) -0.0001(5) -0.0002(4)
F1 0.0686(8) 0.0951(9) 0.0298(5) -0.0002(5) 0.0057(5) -0.0080(7)
C6 0.0266(7) 0.0256(6) 0.0329(7) 0.0001(5) 0.0008(6) 0.0033(5)
N1 0.0334(7) 0.0236(5) 0.0355(6) 0.0028(5) -0.0008(5) -0.0032(5)
C15 0.0312(7) 0.0246(6) 0.0276(6) 0.0010(5) 0.0037(6) -0.0014(5)
C1 0.0280(7) 0.0261(6) 0.0340(7) 0.0016(5) -0.0003(6) 0.0014(5)
C8 0.0255(7) 0.0293(7) 0.0305(6) 0.0004(5) 0.0010(5) -0.0049(5)
C9 0.0300(8) 0.0336(7) 0.0354(7) 0.0016(6) 0.0013(6) -0.0012(6)
C13 0.0329(8) 0.0321(7) 0.0411(8) -0.0051(6) 0.0018(6) -0.0021(6)
C14 0.0286(7) 0.0231(6) 0.0376(7) -0.0010(5) 0.0024(6) -0.0002(5)
C7 0.0255(7) 0.0236(6) 0.0337(7) -0.0005(5) 0.0000(5) 0.0014(5)
C5 0.0349(8) 0.0326(7) 0.0367(7) -0.0062(6) 0.0000(6) 0.0018(6)
C11 0.0390(9) 0.0606(11) 0.0277(7) 0.0003(7) 0.0039(6) -0.0120(8)
C10 0.0352(9) 0.0446(9) 0.0367(8) 0.0096(6) -0.0008(6) -0.0049(7)
C4 0.0419(9) 0.0458(8) 0.0303(7) -0.0050(6) 0.0002(7) 0.0058(7)
C2 0.0366(8) 0.0312(7) 0.0423(8) 0.0067(6) 0.0039(7) 0.0020(6)
C16 0.0465(10) 0.0231(7) 0.0905(14) 0.0064(8) 0.0101(10) 0.0056(7)
C12 0.0426(9) 0.0467(9) 0.0404(8) -0.0114(7) 0.0074(7) -0.0043(8)
C3 0.0416(9) 0.0429(8) 0.0366(8) 0.0081(6) 0.0057(7) 0.0058(7)

loop_
_atom_type_symbol
_atom_type_description
_atom_type_scat_dispersion_real
_atom_type_scat_dispersion_imag
_atom_type_scat_source
C C 0.0033 0.0016 'International Tables Vol C Tables 4.2.6.8 and 6.1.1.4'
H H 0.0000 0.0000 'International Tables Vol C Tables 4.2.6.8 and 6.1.1.4'
N N 0.0061 0.0033 'International Tables Vol C Tables 4.2.6.8 and 6.1.1.4'
O O 0.0106 0.0060 'International Tables Vol C Tables 4.2.6.8 and 6.1.1.4'
F F 0.0171 0.0103 'International Tables Vol C Tables 4.2.6.8 and 6.1.1.4'

loop_
_geom_angle_atom_site_label_1
_geom_angle_atom_site_label_2
_geom_angle_atom_site_label_3
_geom_angle
C15 O2 C16 116.79(12)
C7 N2 N1 114.18(11)
C7 N2 C8 127.35(11)
N1 N2 C8 118.40(11)
C7 C6 C5 133.81(13)
C7 C6 C1 105.29(12)
C5 C6 C1 120.90(13)
C1 N1 N2 103.23(11)
O1 C15 O2 125.10(13)
O1 C15 C14 125.02(13)
O2 C15 C14 109.88(12)
N1 C1 C2 127.67(13)
N1 C1 C6 111.65(12)
C2 C1 C6 120.68(13)
C9 C8 C13 121.43(14)
C9 C8 N2 118.95(12)
C13 C8 N2 119.62(13)
C8 C9 C10 119.51(15)
C8 C13 C12 118.76(15)
C7 C14 C15 113.66(12)
N2 C7 C6 105.64(11)
N2 C7 C14 125.11(13)
C6 C7 C14 129.11(13)
C4 C5 C6 116.04(14)
F1 C11 C10 118.39(16)
F1 C11 C12 118.15(16)
C10 C11 C12 123.45(15)
C11 C10 C9 118.15(16)
C5 C4 F2 118.95(15)
C5 C4 C3 124.43(14)
F2 C4 C3 116.62(14)
C3 C2 C1 117.52(15)
C11 C12 C13 118.69(15)
C2 C3 C4 120.43(14)

loop_
_geom_bond_atom_site_label_1
_geom_bond_atom_site_label_2
_geom_bond_distance
O1 C15 1.2024(18)
F2 C4 1.3637(18)
O2 C15 1.3255(16)
O2 C16 1.4465(19)
N2 C7 1.3604(18)
N2 N1 1.3630(16)
N2 C8 1.4330(17)
F1 C11 1.3633(17)
C6 C7 1.3872(19)
C6 C5 1.416(2)
C6 C1 1.4200(19)
N1 C1 1.3534(19)
C15 C14 1.5128(19)
C1 C2 1.417(2)
C8 C9 1.386(2)
C8 C13 1.386(2)
C9 C10 1.389(2)
C13 C12 1.389(2)
C14 C7 1.4929(18)
C5 C4 1.354(2)
C11 C10 1.364(3)
C11 C12 1.373(3)
C4 C3 1.410(2)
C2 C3 1.370(2)
